data_4504036
loop_
_publ_author_name
'Foces-Foces, Concepci\'on'
'L\'opez-Rodr\'iguez, Mat\'ias'
'P\'erez, Cirilo'
'Mart\'in, Julio D.'
'P\'erez-Hern\'andez, Natalia'

_publ_section_title
;
 Role of the Molecular Conformation in the Two- and Three-Dimensional
 Supramolecular Structure of 10 Hydroxyl-N-alkylamides
;
_journal_issue 5
_journal_name_full 'Crystal Growth &amp; Design'
_journal_page_first 905
_journal_paper_doi 10.1021/cg060671u
_journal_volume 7
_journal_year 2007
_chemical_formula_moiety 'C20 H29 N O3'
_chemical_formula_sum 'C20 H29 N O3'
_chemical_formula_weight 331.44
_chemical_melting_point 417
_chemical_name_systematic
;
 Bencylamide of 7,7-diethyl-5-hydroxymethyl-6-oxa-bicyclo[3.2.1]
-1-carboxylic acid [1h]
;
_space_group_IT_number 88
_symmetry_cell_setting tetragonal
_symmetry_space_group_name_Hall '-I 4ad'
_symmetry_space_group_name_H-M 'I 41/a :2'
_atom_sites_solution_hydrogens geom
_atom_sites_solution_primary direct
_atom_sites_solution_secondary difmap
_audit_creation_method SHELXL-97
_cell_angle_alpha 90.00
_cell_angle_beta 90.00
_cell_angle_gamma 90.00
_cell_formula_units_Z 16
_cell_length_a 24.332(6)
_cell_length_b 24.332(6)
_cell_length_c 12.343(8)
_cell_measurement_temperature 170(2)
_cell_volume 7308(5)
_computing_data_collection 'Collect (Nonius BV, 2000)'
_computing_data_reduction 'HKL Denzo and Scalepak (Otwinowski & Minor, 1997)'
_computing_molecular_graphics 'PLATON (Spek, 2003)'
_computing_publication_material 'SHELXL-97, WinGX (Farrugia, 1999) and PLATON (Spek, 2003)'
_computing_structure_refinement 'SHELXL-97 (Sheldrick, 1997)'
_computing_structure_solution 'SIR97 (Altomare et al., 1999)'
_diffrn_ambient_temperature 170(2)
_diffrn_detector_area_resol_mean 9
_diffrn_measured_fraction_theta_full 0.996
_diffrn_measured_fraction_theta_max 0.996
_diffrn_measurement_device '95mm CCD camera on \k-goniostat'
_diffrn_measurement_device_type KappaCCD
_diffrn_measurement_method '\f and \w'
_diffrn_radiation_monochromator 'horizontally mounted graphite crystal'
_diffrn_radiation_source 'fine-focus sealed tube'
_diffrn_radiation_type MoK\a
_diffrn_radiation_wavelength 0.71073
_diffrn_reflns_av_R_equivalents 0.0000
_diffrn_reflns_av_sigmaI/netI 0.0309
_diffrn_reflns_limit_h_max 28
_diffrn_reflns_limit_h_min 0
_diffrn_reflns_limit_k_max 20
_diffrn_reflns_limit_k_min -19
_diffrn_reflns_limit_l_max 14
_diffrn_reflns_limit_l_min 0
_diffrn_reflns_number 3211
_diffrn_reflns_theta_full 24.99
_diffrn_reflns_theta_max 24.99
_diffrn_reflns_theta_min 2.37
_exptl_absorpt_coefficient_mu 0.080
_exptl_absorpt_correction_type none
_exptl_crystal_density_diffrn 1.205
_exptl_crystal_density_method 'not measured'
_exptl_crystal_F_000 2880
_refine_diff_density_max 0.424
_refine_diff_density_min -0.287
_refine_diff_density_rms 0.087
_refine_ls_extinction_coef 0.0075(10)
_refine_ls_extinction_expression Fc^*^=kFc[1+0.001xFc^2^\l^3^/sin(2\q)]^-1/4^
_refine_ls_extinction_method SHELXL
_refine_ls_goodness_of_fit_ref 1.088
_refine_ls_hydrogen_treatment riding
_refine_ls_matrix_type full
_refine_ls_number_parameters 219
_refine_ls_number_reflns 3211
_refine_ls_number_restraints 0
_refine_ls_restrained_S_all 1.088
_refine_ls_R_factor_all 0.1034
_refine_ls_R_factor_gt 0.0955
_refine_ls_shift/su_max 0.004
_refine_ls_shift/su_mean 0.001
_refine_ls_structure_factor_coef Fsqd
_refine_ls_weighting_details 'calc w=1/[\s^2^(Fo^2^)+(0.1008P)^2^+33.9980P] where P=(Fo^2^+2Fc^2^)/3'
_refine_ls_weighting_scheme calc
_refine_ls_wR_factor_gt 0.2384
_refine_ls_wR_factor_ref 0.2441
_reflns_number_gt 2888
_reflns_number_total 3211
_reflns_threshold_expression >2sigma(I)
_cod_data_source_file cg060671usi20061003_053725.cif
_cod_data_source_block f1rohconhbzlt
_cod_depositor_comments
;
The following automatic conversions were performed:

'_symmetry_cell_setting' value 'Tetragonal' changed to 'tetragonal'
according to /home/saulius/struct/CIF-dictionaries/cif_core.dic
dictionary named 'cif_core.dic' version 2.4.1 from 2010-06-29.

Automatic conversion script
Id: cif_fix_values 1715 2011-07-08 13:25:40Z adriana 
;
_cod_original_cell_volume 7308(6)
_cod_original_sg_symbol_H-M I41/a
_cod_database_code 4504036

loop_
_symmetry_equiv_pos_as_xyz
'x, y, z'
'-x, -y+1/2, z'
'-y+3/4, x+1/4, z+1/4'
'y+1/4, -x+1/4, z+1/4'
'x+1/2, y+1/2, z+1/2'
'-x+1/2, -y+1, z+1/2'
'-y+5/4, x+3/4, z+3/4'
'y+3/4, -x+3/4, z+3/4'
'-x, -y, -z'
'x, y-1/2, -z'
'y-3/4, -x-1/4, -z-1/4'
'-y-1/4, x-1/4, -z-1/4'
'-x+1/2, -y+1/2, -z+1/2'
'x+1/2, y, -z+1/2'
'y-1/4, -x+1/4, -z+1/4'
'-y+1/4, x+1/4, -z+1/4'

loop_
_atom_site_label
_atom_site_type_symbol
_atom_site_fract_x
_atom_site_fract_y
_atom_site_fract_z
_atom_site_U_iso_or_equiv
_atom_site_adp_type
_atom_site_occupancy
_atom_site_symmetry_multiplicity
_atom_site_calc_flag
_atom_site_refinement_flags
O1 O 0.42805(10) 0.05658(10) 0.24675(19) 0.0326(7) Uani 1 1 d .
O2 O 0.47948(11) -0.04333(10) 0.1535(2) 0.0377(7) Uani 1 1 d .
H2 H 0.4642 -0.0672 0.1896 0.045 Uiso 1 1 calc R
O3 O 0.38375(12) 0.18278(11) 0.0031(2) 0.0456(8) Uani 1 1 d .
N1 N 0.44152(12) 0.12901(12) -0.0915(2) 0.0310(7) Uani 1 1 d .
H1 H 0.4617 0.1000 -0.0907 0.037 Uiso 1 1 calc R
C1 C 0.48420(14) 0.05343(15) 0.2100(3) 0.0321(9) Uani 1 1 d .
C2 C 0.51846(16) 0.09341(17) 0.2781(4) 0.0441(10) Uani 1 1 d .
H2A H 0.5207 0.0799 0.3519 0.053 Uiso 1 1 calc R
H2B H 0.5555 0.0951 0.2491 0.053 Uiso 1 1 calc R
C3 C 0.49333(18) 0.15111(17) 0.2782(4) 0.0489(11) Uani 1 1 d .
H3A H 0.4649 0.1527 0.3331 0.059 Uiso 1 1 calc R
H3B H 0.5216 0.1775 0.2978 0.059 Uiso 1 1 calc R
C4 C 0.46880(16) 0.16763(15) 0.1698(3) 0.0386(9) Uani 1 1 d .
H4A H 0.4979 0.1823 0.1246 0.046 Uiso 1 1 calc R
H4B H 0.4425 0.1969 0.1821 0.046 Uiso 1 1 calc R
C5 C 0.43976(14) 0.12085(14) 0.1071(3) 0.0301(8) Uani 1 1 d .
C6 C 0.48189(14) 0.07426(15) 0.0943(3) 0.0308(8) Uani 1 1 d .
H6A H 0.4691 0.0461 0.0447 0.037 Uiso 1 1 calc R
H6B H 0.5173 0.0879 0.0702 0.037 Uiso 1 1 calc R
C7 C 0.41846(14) 0.14570(14) 0.0014(3) 0.0317(8) Uani 1 1 d .
C8 C 0.50439(16) -0.00448(15) 0.2237(3) 0.0349(9) Uani 1 1 d .
H8A H 0.5438 -0.0050 0.2116 0.042 Uiso 1 1 calc R
H8B H 0.4979 -0.0158 0.2980 0.042 Uiso 1 1 calc R
C9 C 0.39489(14) 0.09072(14) 0.1749(3) 0.0303(8) Uani 1 1 d .
C10 C 0.35909(15) 0.05372(15) 0.1021(3) 0.0332(9) Uani 1 1 d .
H10A H 0.3378 0.0768 0.0537 0.040 Uiso 1 1 calc R
H10B H 0.3830 0.0310 0.0579 0.040 Uiso 1 1 calc R
C11 C 0.32022(17) 0.01694(18) 0.1647(4) 0.0504(11) Uani 1 1 d .
H11A H 0.2990 -0.0047 0.1149 0.076 Uiso 1 1 calc R
H11B H 0.2960 0.0391 0.2078 0.076 Uiso 1 1 calc R
H11C H 0.3410 -0.0069 0.2111 0.076 Uiso 1 1 calc R
C12 C 0.35866(16) 0.12581(17) 0.2508(3) 0.0387(9) Uani 1 1 d .
H12A H 0.3432 0.1015 0.3052 0.046 Uiso 1 1 calc R
H12B H 0.3825 0.1515 0.2882 0.046 Uiso 1 1 calc R
C13 C 0.31155(17) 0.15851(19) 0.2013(4) 0.0482(11) Uani 1 1 d .
H13A H 0.2931 0.1788 0.2571 0.072 Uiso 1 1 calc R
H13B H 0.2861 0.1338 0.1673 0.072 Uiso 1 1 calc R
H13C H 0.3258 0.1836 0.1482 0.072 Uiso 1 1 calc R
C14 C 0.43388(15) 0.15790(15) -0.1942(3) 0.0335(9) Uani 1 1 d .
H14A H 0.4697 0.1675 -0.2229 0.040 Uiso 1 1 calc R
H14B H 0.4142 0.1919 -0.1803 0.040 Uiso 1 1 calc R
C15 C 0.40315(16) 0.12600(15) -0.2788(3) 0.0345(9) Uani 1 1 d .
C16 C 0.3494(2) 0.1118(2) -0.2645(4) 0.0605(14) Uani 1 1 d .
H16 H 0.3320 0.1206 -0.1998 0.073 Uiso 1 1 calc R
C17 C 0.3205(2) 0.0846(3) -0.3438(5) 0.0793(18) Uani 1 1 d .
H17 H 0.2838 0.0753 -0.3332 0.095 Uiso 1 1 calc R
C18 C 0.3469(3) 0.0712(2) -0.4398(4) 0.0660(15) Uani 1 1 d .
H18 H 0.3280 0.0520 -0.4932 0.079 Uiso 1 1 calc R
C19 C 0.3997(2) 0.08574(18) -0.4566(4) 0.0518(12) Uani 1 1 d .
H19 H 0.4169 0.0771 -0.5218 0.062 Uiso 1 1 calc R
C20 C 0.42814(18) 0.11337(16) -0.3771(3) 0.0417(10) Uani 1 1 d .
H20 H 0.4644 0.1237 -0.3891 0.050 Uiso 1 1 calc R

loop_
_atom_site_aniso_label
_atom_site_aniso_U_11
_atom_site_aniso_U_22
_atom_site_aniso_U_33
_atom_site_aniso_U_23
_atom_site_aniso_U_13
_atom_site_aniso_U_12
O1 0.0275(13) 0.0459(15) 0.0246(13) 0.0071(11) 0.0019(10) 0.0097(11)
O2 0.0458(16) 0.0322(14) 0.0350(15) 0.0004(11) 0.0076(12) 0.0027(11)
O3 0.0500(16) 0.0388(15) 0.0479(17) 0.0110(13) 0.0129(13) 0.0240(13)
N1 0.0365(16) 0.0287(15) 0.0278(16) 0.0061(12) 0.0013(13) 0.0123(12)
C1 0.0255(17) 0.040(2) 0.0305(19) 0.0049(16) -0.0002(14) 0.0020(15)
C2 0.035(2) 0.052(2) 0.046(2) 0.0006(19) -0.0118(18) -0.0026(18)
C3 0.045(2) 0.045(2) 0.056(3) -0.015(2) -0.017(2) -0.0009(19)
C4 0.038(2) 0.0296(19) 0.048(2) -0.0026(17) -0.0031(18) -0.0036(16)
C5 0.0283(18) 0.0273(17) 0.0346(19) -0.0005(15) 0.0010(15) 0.0030(14)
C6 0.0263(17) 0.0331(18) 0.0331(19) 0.0042(15) 0.0037(15) 0.0028(14)
C7 0.0321(18) 0.0266(17) 0.037(2) 0.0073(15) 0.0036(15) 0.0025(15)
C8 0.0368(19) 0.038(2) 0.0303(19) 0.0044(16) -0.0016(15) 0.0073(16)
C9 0.0298(18) 0.0319(18) 0.0291(18) 0.0014(15) 0.0005(14) 0.0063(14)
C10 0.0333(19) 0.0311(18) 0.035(2) 0.0028(15) -0.0041(15) -0.0029(15)
C11 0.039(2) 0.042(2) 0.069(3) 0.006(2) 0.003(2) -0.0022(18)
C12 0.037(2) 0.047(2) 0.032(2) -0.0035(17) 0.0061(16) 0.0075(17)
C13 0.040(2) 0.053(3) 0.052(3) -0.006(2) 0.0088(19) 0.0148(19)
C14 0.0365(19) 0.0364(19) 0.0276(19) 0.0066(15) 0.0005(15) 0.0049(16)
C15 0.040(2) 0.0302(18) 0.033(2) 0.0027(15) 0.0013(16) 0.0062(15)
C16 0.062(3) 0.076(3) 0.044(3) -0.019(2) 0.013(2) -0.023(3)
C17 0.066(3) 0.097(4) 0.075(4) -0.028(3) 0.012(3) -0.039(3)
C18 0.092(4) 0.056(3) 0.050(3) -0.018(2) -0.010(3) -0.015(3)
C19 0.076(3) 0.042(2) 0.037(2) -0.0034(19) 0.005(2) 0.011(2)
C20 0.050(2) 0.038(2) 0.037(2) 0.0059(17) 0.0034(18) 0.0120(18)

loop_
_atom_type_symbol
_atom_type_description
_atom_type_scat_dispersion_real
_atom_type_scat_dispersion_imag
_atom_type_scat_source
C C 0.0033 0.0000 'International Tables Vol C Tables 4.2.6.8 and 6.1.1.4'
H H 0.0000 0.0000 'International Tables Vol C Tables 4.2.6.8 and 6.1.1.4'
N N 0.0061 0.0000 'International Tables Vol C Tables 4.2.6.8 and 6.1.1.4'
O O 0.0106 0.0000 'International Tables Vol C Tables 4.2.6.8 and 6.1.1.4'

loop_
_geom_angle_atom_site_label_1
_geom_angle_atom_site_label_2
_geom_angle_atom_site_label_3
_geom_angle
C1 O1 C9 111.3(2)
C8 O2 H2 109.5
C7 N1 C14 122.9(3)
C7 N1 H1 118.5
C14 N1 H1 118.5
O1 C1 C8 108.9(3)
O1 C1 C6 104.1(3)
C8 C1 C6 115.6(3)
O1 C1 C2 108.1(3)
C8 C1 C2 110.9(3)
C6 C1 C2 108.9(3)
C3 C2 C1 111.4(3)
C3 C2 H2A 109.3
C1 C2 H2A 109.3
C3 C2 H2B 109.3
C1 C2 H2B 109.3
H2A C2 H2B 108.0
C4 C3 C2 113.5(3)
C4 C3 H3A 108.9
C2 C3 H3A 108.9
C4 C3 H3B 108.9
C2 C3 H3B 108.9
H3A C3 H3B 107.7
C3 C4 C5 115.2(3)
C3 C4 H4A 108.5
C5 C4 H4A 108.5
C3 C4 H4B 108.5
C5 C4 H4B 108.5
H4A C4 H4B 107.5
C7 C5 C6 115.4(3)
C7 C5 C4 106.9(3)
C6 C5 C4 106.8(3)
C7 C5 C9 114.0(3)
C6 C5 C9 100.1(3)
C4 C5 C9 113.4(3)
C1 C6 C5 100.0(3)
C1 C6 H6A 111.8
C5 C6 H6A 111.8
C1 C6 H6B 111.8
C5 C6 H6B 111.8
H6A C6 H6B 109.5
O3 C7 N1 121.5(3)
O3 C7 C5 120.4(3)
N1 C7 C5 118.0(3)
O2 C8 C1 114.6(3)
O2 C8 H8A 108.6
C1 C8 H8A 108.6
O2 C8 H8B 108.6
C1 C8 H8B 108.6
H8A C8 H8B 107.6
O1 C9 C10 109.5(3)
O1 C9 C12 105.2(3)
C10 C9 C12 110.7(3)
O1 C9 C5 101.9(3)
C10 C9 C5 111.0(3)
C12 C9 C5 117.7(3)
C11 C10 C9 113.6(3)
C11 C10 H10A 108.8
C9 C10 H10A 108.8
C11 C10 H10B 108.8
C9 C10 H10B 108.8
H10A C10 H10B 107.7
C10 C11 H11A 109.5
C10 C11 H11B 109.5
H11A C11 H11B 109.5
C10 C11 H11C 109.5
H11A C11 H11C 109.5
H11B C11 H11C 109.5
C13 C12 C9 118.4(3)
C13 C12 H12A 107.7
C9 C12 H12A 107.7
C13 C12 H12B 107.7
C9 C12 H12B 107.7
H12A C12 H12B 107.1
C12 C13 H13A 109.5
C12 C13 H13B 109.5
H13A C13 H13B 109.5
C12 C13 H13C 109.5
H13A C13 H13C 109.5
H13B C13 H13C 109.5
N1 C14 C15 114.7(3)
N1 C14 H14A 108.6
C15 C14 H14A 108.6
N1 C14 H14B 108.6
C15 C14 H14B 108.6
H14A C14 H14B 107.6
C16 C15 C20 118.4(4)
C16 C15 C14 121.3(4)
C20 C15 C14 120.2(4)
C15 C16 C17 121.4(4)
C15 C16 H16 119.3
C17 C16 H16 119.3
C16 C17 C18 119.0(5)
C16 C17 H17 120.5
C18 C17 H17 120.5
C19 C18 C17 120.8(5)
C19 C18 H18 119.6
C17 C18 H18 119.6
C18 C19 C20 119.8(4)
C18 C19 H19 120.1
C20 C19 H19 120.1
C19 C20 C15 120.7(4)
C19 C20 H20 119.7
C15 C20 H20 119.7

loop_
_geom_bond_atom_site_label_1
_geom_bond_atom_site_label_2
_geom_bond_distance
O1 C1 1.441(4)
O1 C9 1.459(4)
O2 C8 1.418(5)
O2 H2 0.8200
O3 C7 1.236(4)
N1 C7 1.340(5)
N1 C14 1.461(4)
N1 H1 0.8600
C1 C8 1.502(5)
C1 C6 1.517(5)
C1 C2 1.532(5)
C2 C3 1.531(6)
C2 H2A 0.9700
C2 H2B 0.9700
C3 C4 1.519(6)
C3 H3A 0.9700
C3 H3B 0.9700
C4 C5 1.547(5)
C4 H4A 0.9700
C4 H4B 0.9700
C5 C7 1.529(5)
C5 C6 1.537(5)
C5 C9 1.558(5)
C6 H6A 0.9700
C6 H6B 0.9700
C8 H8A 0.9700
C8 H8B 0.9700
C9 C10 1.542(5)
C9 C12 1.544(5)
C10 C11 1.514(5)
C10 H10A 0.9700
C10 H10B 0.9700
C11 H11A 0.9600
C11 H11B 0.9600
C11 H11C 0.9600
C12 C13 1.523(6)
C12 H12A 0.9700
C12 H12B 0.9700
C13 H13A 0.9600
C13 H13B 0.9600
C13 H13C 0.9600
C14 C15 1.500(5)
C14 H14A 0.9700
C14 H14B 0.9700
C15 C16 1.364(6)
C15 C20 1.391(5)
C16 C17 1.375(7)
C16 H16 0.9300
C17 C18 1.386(8)
C17 H17 0.9300
C18 C19 1.349(7)
C18 H18 0.9300
C19 C20 1.377(6)
C19 H19 0.9300
C20 H20 0.9300

loop_
_geom_hbond_atom_site_label_D
_geom_hbond_atom_site_label_H
_geom_hbond_atom_site_label_A
_geom_hbond_distance_DH
_geom_hbond_distance_HA
_geom_hbond_distance_DA
_geom_hbond_angle_DHA
_geom_hbond_site_symmetry_A
O2 H2 O3 0.82 1.96 2.765(4) 168.8 4
N1 H1 O2 0.86 2.13 2.937(4) 155.4 9_655

loop_
_geom_torsion_atom_site_label_1
_geom_torsion_atom_site_label_2
_geom_torsion_atom_site_label_3
_geom_torsion_atom_site_label_4
_geom_torsion
C9 O1 C1 C8 -139.1(3)
C9 O1 C1 C6 -15.3(4)
C9 O1 C1 C2 100.4(3)
O1 C1 C2 C3 -52.3(4)
C8 C1 C2 C3 -171.7(3)
C6 C1 C2 C3 60.1(4)
C1 C2 C3 C4 -37.8(5)
C2 C3 C4 C5 37.1(5)
C3 C4 C5 C7 -179.7(3)
C3 C4 C5 C6 -55.6(4)
C3 C4 C5 C9 53.8(4)
O1 C1 C6 C5 38.6(3)
C8 C1 C6 C5 158.0(3)
C2 C1 C6 C5 -76.4(3)
C7 C5 C6 C1 -169.4(3)
C4 C5 C6 C1 71.9(3)
C9 C5 C6 C1 -46.5(3)
C14 N1 C7 O3 9.1(5)
C14 N1 C7 C5 -165.9(3)
C6 C5 C7 O3 178.8(3)
C4 C5 C7 O3 -62.5(4)
C9 C5 C7 O3 63.6(4)
C6 C5 C7 N1 -6.2(5)
C4 C5 C7 N1 112.5(4)
C9 C5 C7 N1 -121.3(3)
O1 C1 C8 O2 68.7(4)
C6 C1 C8 O2 -48.0(4)
C2 C1 C8 O2 -172.6(3)
C1 O1 C9 C10 103.1(3)
C1 O1 C9 C12 -137.8(3)
C1 O1 C9 C5 -14.4(3)
C7 C5 C9 O1 161.5(3)
C6 C5 C9 O1 37.6(3)
C4 C5 C9 O1 -75.8(3)
C7 C5 C9 C10 45.0(4)
C6 C5 C9 C10 -78.9(3)
C4 C5 C9 C10 167.6(3)
C7 C5 C9 C12 -84.1(4)
C6 C5 C9 C12 152.1(3)
C4 C5 C9 C12 38.6(4)
O1 C9 C10 C11 59.7(4)
C12 C9 C10 C11 -55.8(4)
C5 C9 C10 C11 171.5(3)
O1 C9 C12 C13 -168.9(3)
C10 C9 C12 C13 -50.6(5)
C5 C9 C12 C13 78.5(5)
C7 N1 C14 C15 -114.5(4)
N1 C14 C15 C16 64.9(5)
N1 C14 C15 C20 -119.3(4)
C20 C15 C16 C17 1.3(8)
C14 C15 C16 C17 177.2(5)
C15 C16 C17 C18 0.4(9)
C16 C17 C18 C19 -1.6(9)
C17 C18 C19 C20 1.1(8)
C18 C19 C20 C15 0.7(6)
C16 C15 C20 C19 -1.9(6)
C14 C15 C20 C19 -177.8(3)
O1 C1 C8 O2 68.7(4)
C1 C8 O2 H2 -120.7
C4 C5 C7 N1 112.5(4)
C5 C7 N1 H1 14.1
